data_4119374
loop_
_publ_author_name
'Jonas S. Laursen'
'Jens Engel-Andreasen'
'Peter Fristrup'
'Pernille Harris'
'Christian A. Olsen'

_publ_section_title
;
 Cis-Trans Amide Bond Rotamers in \b-Peptoids and Peptoids: Evaluation of
 Stereoelectronic Effects in Backbone and Side Chains
;
_journal_name_full 'Journal of the American Chemical Society'
_journal_page_first 2835
_journal_page_last 2844
_journal_paper_doi 10.1021/ja312532x
_journal_volume 135
_journal_year 2013
_chemical_absolute_configuration ad
_chemical_formula_moiety 'C21 H23 F3 N2 O3'
_chemical_formula_sum 'C21 H23 F3 N2 O3'
_chemical_formula_weight 408.41
_chemical_name_systematic
; 
 ? 
;
_space_group_IT_number 4
_symmetry_cell_setting monoclinic
_symmetry_space_group_name_Hall 'P 2yb'
_symmetry_space_group_name_H-M 'P 1 21 1'
_atom_sites_solution_hydrogens geom
_atom_sites_solution_primary direct
_atom_sites_solution_secondary difmap
_audit_creation_method SHELXL-97
_cell_angle_alpha 90.00
_cell_angle_beta 110.1557(6)
_cell_angle_gamma 90.00
_cell_formula_units_Z 4
_cell_length_a 11.3472(3)
_cell_length_b 16.1304(5)
_cell_length_c 11.5066(3)
_cell_measurement_temperature 120(2)
_cell_volume 1977.13(10)
_computing_structure_refinement 'SHELXL-97 (Sheldrick, 1997)'
_computing_structure_solution 'SHELXS-97 (Sheldrick, 1990)'
_diffrn_ambient_temperature 120(2)
_diffrn_measured_fraction_theta_full 0.998
_diffrn_measured_fraction_theta_max 0.998
_diffrn_measurement_device_type 'Bruker SMART platform ccd'
_diffrn_measurement_method 'profile data from \w scans'
_diffrn_radiation_monochromator graphite
_diffrn_radiation_source 'fine-focus sealed tube'
_diffrn_radiation_type MoK\a
_diffrn_radiation_wavelength 0.71073
_diffrn_reflns_av_R_equivalents 0.0337
_diffrn_reflns_av_sigmaI/netI 0.0428
_diffrn_reflns_limit_h_max 15
_diffrn_reflns_limit_h_min -15
_diffrn_reflns_limit_k_max 21
_diffrn_reflns_limit_k_min -21
_diffrn_reflns_limit_l_max 15
_diffrn_reflns_limit_l_min -15
_diffrn_reflns_number 27098
_diffrn_reflns_theta_full 28.30
_diffrn_reflns_theta_max 28.30
_diffrn_reflns_theta_min 1.89
_exptl_absorpt_coefficient_mu 0.111
_exptl_absorpt_correction_T_max 0.9782
_exptl_absorpt_correction_T_min 0.9686
_exptl_absorpt_correction_type multi-scan
_exptl_absorpt_process_details 'SADABS, Bruker (2000)'
_exptl_crystal_colour colourless
_exptl_crystal_density_diffrn 1.372
_exptl_crystal_description block
_exptl_crystal_F_000 856
_exptl_crystal_size_max 0.29
_exptl_crystal_size_mid 0.25
_exptl_crystal_size_min 0.20
_refine_diff_density_max 0.227
_refine_diff_density_min -0.208
_refine_diff_density_rms 0.041
_refine_ls_abs_structure_details 'Flack H D (1983), Acta Cryst. A39, 876-881'
_refine_ls_abs_structure_Flack -0.3(4)
_refine_ls_extinction_method none
_refine_ls_goodness_of_fit_ref 1.053
_refine_ls_hydrogen_treatment constr
_refine_ls_matrix_type full
_refine_ls_number_parameters 525
_refine_ls_number_reflns 9784
_refine_ls_number_restraints 1
_refine_ls_restrained_S_all 1.053
_refine_ls_R_factor_all 0.0521
_refine_ls_R_factor_gt 0.0388
_refine_ls_shift/su_max 0.001
_refine_ls_shift/su_mean 0.000
_refine_ls_structure_factor_coef Fsqd
_refine_ls_weighting_details 'calc w=1/[\s^2^(Fo^2^)+(0.0439P)^2^+0.0989P] where P=(Fo^2^+2Fc^2^)/3'
_refine_ls_weighting_scheme calc
_refine_ls_wR_factor_gt 0.0823
_refine_ls_wR_factor_ref 0.0948
_reflns_number_gt 8210
_reflns_number_total 9784
_reflns_threshold_expression >2sigma(I)
_cod_data_source_file ja312532x_si_003.cif
_cod_data_source_block js34am
_cod_original_sg_symbol_Hall 'P 2yb '
_cod_original_sg_symbol_H-M 'P 21'
_cod_database_code 4119374

loop_
_symmetry_equiv_pos_as_xyz
'x, y, z'
'-x, y+1/2, -z'

loop_
_atom_site_label
_atom_site_type_symbol
_atom_site_fract_x
_atom_site_fract_y
_atom_site_fract_z
_atom_site_U_iso_or_equiv
_atom_site_adp_type
_atom_site_occupancy
_atom_site_symmetry_multiplicity
_atom_site_calc_flag
_atom_site_refinement_flags
N11 N 0.24522(14) 0.46511(11) 0.43059(14) 0.0308(4) Uani 1 1 d .
C11 C 0.12693(19) 0.41874(16) 0.3848(2) 0.0435(6) Uani 1 1 d .
H11A H 0.1415 0.3607 0.4142 0.052 Uiso 1 1 calc R
H11B H 0.0956 0.4181 0.2932 0.052 Uiso 1 1 calc R
C12 C 0.0307(2) 0.45771(17) 0.4297(2) 0.0469(6) Uani 1 1 d .
H12A H 0.0094 0.5135 0.3926 0.056 Uiso 1 1 calc R
H12B H -0.0467 0.4237 0.4025 0.056 Uiso 1 1 calc R
O11 O 0.07505(14) 0.46465(12) 0.56078(14) 0.0509(4) Uani 1 1 d .
C13 C 0.1865(2) 0.51341(15) 0.60168(19) 0.0403(5) Uani 1 1 d .
H13A H 0.2154 0.5189 0.6929 0.048 Uiso 1 1 calc R
H13B H 0.1679 0.5697 0.5656 0.048 Uiso 1 1 calc R
C14 C 0.28934(19) 0.47528(14) 0.56477(17) 0.0338(4) Uani 1 1 d .
H14A H 0.3644 0.5115 0.5915 0.041 Uiso 1 1 calc R
H14B H 0.3129 0.4207 0.6055 0.041 Uiso 1 1 calc R
C15 C 0.31566(16) 0.48840(11) 0.36313(16) 0.0240(4) Uani 1 1 d .
O12 O 0.42185(12) 0.51704(9) 0.41306(12) 0.0352(3) Uani 1 1 d .
O13 O 0.33757(13) 0.41034(9) -0.12995(12) 0.0355(3) Uani 1 1 d .
C16 C 0.26517(16) 0.47988(11) 0.22303(15) 0.0234(4) Uani 1 1 d .
H16A H 0.2798 0.5319 0.1845 0.028 Uiso 1 1 calc R
H16B H 0.1736 0.4694 0.1943 0.028 Uiso 1 1 calc R
C17 C 0.33164(15) 0.40789(11) 0.18455(15) 0.0216(3) Uani 1 1 d .
H17A H 0.4234 0.4173 0.2198 0.026 Uiso 1 1 calc R
H17B H 0.3132 0.3561 0.2212 0.026 Uiso 1 1 calc R
N12 N 0.29583(13) 0.39620(9) 0.04929(13) 0.0223(3) Uani 1 1 d .
C18 C 0.35957(16) 0.42613(11) -0.02067(17) 0.0250(4) Uani 1 1 d .
C19 C 0.46961(17) 0.48631(13) 0.04007(19) 0.0324(4) Uani 1 1 d .
F11 F 0.50877(12) 0.52018(8) -0.04538(12) 0.0484(3) Uani 1 1 d .
F12 F 0.44136(11) 0.54857(7) 0.10205(12) 0.0425(3) Uani 1 1 d .
F13 F 0.56882(10) 0.44706(9) 0.11981(13) 0.0501(3) Uani 1 1 d .
C110 C 0.19560(16) 0.33358(10) -0.01054(16) 0.0225(4) Uani 1 1 d .
H110 H 0.1780 0.3368 -0.1018 0.027 Uiso 1 1 calc R
C111 C 0.24410(18) 0.24654(11) 0.03035(17) 0.0287(4) Uani 1 1 d .
H11C H 0.2655 0.2416 0.1202 0.043 Uiso 1 1 calc R
H11D H 0.3190 0.2361 0.0086 0.043 Uiso 1 1 calc R
H11E H 0.1790 0.2060 -0.0114 0.043 Uiso 1 1 calc R
C112 C 0.07473(16) 0.35787(11) 0.01128(16) 0.0233(4) Uani 1 1 d .
C113 C 0.03604(17) 0.31652(12) 0.09571(17) 0.0277(4) Uani 1 1 d .
H113 H 0.0824 0.2698 0.1376 0.033 Uiso 1 1 calc R
C114 C -0.07164(17) 0.34205(13) 0.12181(17) 0.0302(4) Uani 1 1 d .
H114 H -0.0973 0.3122 0.1802 0.036 Uiso 1 1 calc R
C115 C -0.13828(16) 0.40930(13) 0.06336(17) 0.0304(4) Uani 1 1 d .
H115 H -0.2084 0.4274 0.0837 0.036 Uiso 1 1 calc R
C116 C -0.10439(15) 0.45265(12) -0.02757(17) 0.0265(4) Uani 1 1 d .
C117 C -0.17573(17) 0.52115(13) -0.09272(18) 0.0319(4) Uani 1 1 d .
H117 H -0.2469 0.5389 -0.0738 0.038 Uiso 1 1 calc R
C118 C -0.14432(18) 0.56198(13) -0.18181(18) 0.0336(4) Uani 1 1 d .
H118 H -0.1930 0.6077 -0.2244 0.040 Uiso 1 1 calc R
C119 C -0.03893(18) 0.53562(12) -0.20994(17) 0.0311(4) Uani 1 1 d .
H119 H -0.0169 0.5638 -0.2720 0.037 Uiso 1 1 calc R
C120 C 0.03229(17) 0.47000(12) -0.14913(16) 0.0270(4) Uani 1 1 d .
H120 H 0.1028 0.4533 -0.1700 0.032 Uiso 1 1 calc R
C121 C 0.00290(15) 0.42641(11) -0.05574(16) 0.0231(4) Uani 1 1 d .
N21 N 0.68769(13) 0.68520(10) 0.46417(13) 0.0248(3) Uani 1 1 d .
C21 C 0.82433(16) 0.67552(13) 0.50047(17) 0.0304(4) Uani 1 1 d .
H21A H 0.8468 0.6161 0.5138 0.036 Uiso 1 1 calc R
H21B H 0.8664 0.7054 0.5790 0.036 Uiso 1 1 calc R
C22 C 0.8682(2) 0.70972(16) 0.4003(2) 0.0441(6) Uani 1 1 d .
H22A H 0.8529 0.7702 0.3930 0.053 Uiso 1 1 calc R
H22B H 0.9596 0.7004 0.4233 0.053 Uiso 1 1 calc R
O21 O 0.80434(13) 0.67121(11) 0.28396(13) 0.0466(4) Uani 1 1 d .
C23 C 0.67279(18) 0.68693(14) 0.24824(18) 0.0351(4) Uani 1 1 d .
H23A H 0.6291 0.6622 0.1658 0.042 Uiso 1 1 calc R
H23B H 0.6578 0.7475 0.2418 0.042 Uiso 1 1 calc R
C24 C 0.61994(16) 0.65086(12) 0.34102(16) 0.0252(4) Uani 1 1 d .
H24A H 0.5295 0.6644 0.3165 0.030 Uiso 1 1 calc R
H24B H 0.6287 0.5898 0.3430 0.030 Uiso 1 1 calc R
C25 C 0.63710(16) 0.71515(11) 0.54570(16) 0.0235(4) Uani 1 1 d .
O22 O 0.70360(12) 0.73931(9) 0.64942(11) 0.0309(3) Uani 1 1 d .
C26 C 0.49531(16) 0.71866(12) 0.50800(16) 0.0248(4) Uani 1 1 d .
H26A H 0.4626 0.6640 0.5216 0.030 Uiso 1 1 calc R
H26B H 0.4578 0.7325 0.4190 0.030 Uiso 1 1 calc R
C27 C 0.45969(16) 0.78477(11) 0.58555(16) 0.0245(4) Uani 1 1 d .
H27A H 0.5000 0.7708 0.6742 0.029 Uiso 1 1 calc R
H27B H 0.4938 0.8388 0.5714 0.029 Uiso 1 1 calc R
N22 N 0.32301(13) 0.79350(10) 0.55791(13) 0.0238(3) Uani 1 1 d .
C28 C 0.26069(17) 0.76261(12) 0.62816(17) 0.0272(4) Uani 1 1 d .
O23 O 0.14943(13) 0.77305(10) 0.61106(13) 0.0384(3) Uani 1 1 d .
C29 C 0.33537(19) 0.71072(13) 0.74375(17) 0.0316(4) Uani 1 1 d .
F21 F 0.41196(12) 0.75970(8) 0.83217(10) 0.0430(3) Uani 1 1 d .
F22 F 0.25729(12) 0.67454(8) 0.79140(11) 0.0442(3) Uani 1 1 d .
F23 F 0.40632(11) 0.65103(7) 0.72085(10) 0.0377(3) Uani 1 1 d .
C210 C 0.25431(16) 0.85516(12) 0.46060(17) 0.0255(4) Uani 1 1 d .
H210 H 0.1624 0.8447 0.4393 0.031 Uiso 1 1 calc R
C211 C 0.28120(18) 0.94241(12) 0.51408(19) 0.0329(4) Uani 1 1 d .
H11F H 0.3717 0.9532 0.5410 0.049 Uiso 1 1 calc R
H11G H 0.2526 0.9473 0.5850 0.049 Uiso 1 1 calc R
H11H H 0.2366 0.9828 0.4506 0.049 Uiso 1 1 calc R
C212 C 0.28610(16) 0.84037(11) 0.34423(16) 0.0243(4) Uani 1 1 d .
C213 C 0.37687(16) 0.88630(11) 0.32026(17) 0.0279(4) Uani 1 1 d .
H213 H 0.4139 0.9320 0.3720 0.033 Uiso 1 1 calc R
C214 C 0.41609(17) 0.86652(13) 0.21955(17) 0.0309(4) Uani 1 1 d .
H214 H 0.4806 0.8981 0.2055 0.037 Uiso 1 1 calc R
C215 C 0.36209(17) 0.80266(13) 0.14288(17) 0.0304(4) Uani 1 1 d .
H215 H 0.3905 0.7893 0.0765 0.037 Uiso 1 1 calc R
C216 C 0.26411(16) 0.75566(11) 0.16022(16) 0.0241(4) Uani 1 1 d .
C217 C 0.20223(18) 0.69184(12) 0.07736(17) 0.0293(4) Uani 1 1 d .
H217 H 0.2277 0.6794 0.0088 0.035 Uiso 1 1 calc R
C218 C 0.10640(18) 0.64764(12) 0.09404(17) 0.0305(4) Uani 1 1 d .
H218 H 0.0650 0.6055 0.0368 0.037 Uiso 1 1 calc R
C219 C 0.06941(17) 0.66484(12) 0.19630(17) 0.0306(4) Uani 1 1 d .
H219 H 0.0032 0.6340 0.2082 0.037 Uiso 1 1 calc R
C220 C 0.12796(16) 0.72561(12) 0.27877(17) 0.0279(4) Uani 1 1 d .
H220 H 0.1029 0.7355 0.3483 0.033 Uiso 1 1 calc R
C221 C 0.22564(15) 0.77441(11) 0.26257(15) 0.0223(3) Uani 1 1 d .

loop_
_atom_site_aniso_label
_atom_site_aniso_U_11
_atom_site_aniso_U_22
_atom_site_aniso_U_33
_atom_site_aniso_U_23
_atom_site_aniso_U_13
_atom_site_aniso_U_12
N11 0.0271(8) 0.0435(10) 0.0237(8) -0.0095(7) 0.0113(7) -0.0101(7)
C11 0.0402(12) 0.0607(15) 0.0350(11) -0.0191(10) 0.0199(9) -0.0262(11)
C12 0.0322(11) 0.0736(17) 0.0391(12) -0.0072(11) 0.0175(10) -0.0152(11)
O11 0.0443(9) 0.0783(12) 0.0395(9) -0.0118(8) 0.0265(7) -0.0188(8)
C13 0.0411(12) 0.0528(13) 0.0304(11) -0.0077(9) 0.0167(9) -0.0069(10)
C14 0.0357(10) 0.0414(11) 0.0236(9) -0.0029(8) 0.0095(8) -0.0018(9)
C15 0.0233(9) 0.0233(9) 0.0266(9) -0.0020(7) 0.0100(7) 0.0023(7)
O12 0.0242(7) 0.0517(9) 0.0301(7) -0.0058(6) 0.0098(6) -0.0076(6)
O13 0.0365(7) 0.0482(8) 0.0286(7) -0.0031(6) 0.0199(6) -0.0047(6)
C16 0.0218(8) 0.0283(9) 0.0208(8) -0.0003(7) 0.0082(7) 0.0029(7)
C17 0.0208(8) 0.0247(9) 0.0189(8) 0.0014(7) 0.0062(7) 0.0019(7)
N12 0.0189(7) 0.0278(7) 0.0207(7) -0.0013(6) 0.0073(6) 0.0010(6)
C18 0.0217(8) 0.0286(9) 0.0278(9) 0.0011(7) 0.0124(7) 0.0047(7)
C19 0.0268(10) 0.0374(11) 0.0394(11) -0.0009(9) 0.0197(9) 0.0010(8)
F11 0.0532(8) 0.0534(8) 0.0532(8) -0.0059(6) 0.0371(7) -0.0196(6)
F12 0.0432(7) 0.0395(7) 0.0544(8) -0.0161(6) 0.0293(6) -0.0124(5)
F13 0.0216(6) 0.0625(9) 0.0637(9) 0.0037(7) 0.0113(6) -0.0023(6)
C110 0.0232(8) 0.0251(9) 0.0196(8) -0.0041(7) 0.0079(7) -0.0019(7)
C111 0.0314(10) 0.0289(9) 0.0255(9) -0.0019(7) 0.0092(8) 0.0025(8)
C112 0.0205(8) 0.0294(9) 0.0196(8) -0.0062(7) 0.0063(7) -0.0030(7)
C113 0.0257(9) 0.0322(10) 0.0240(9) -0.0036(8) 0.0070(7) -0.0053(8)
C114 0.0248(9) 0.0412(11) 0.0260(9) -0.0063(8) 0.0105(8) -0.0120(8)
C115 0.0188(8) 0.0453(12) 0.0277(10) -0.0126(8) 0.0089(7) -0.0075(8)
C116 0.0188(8) 0.0340(10) 0.0242(9) -0.0094(8) 0.0042(7) -0.0056(7)
C117 0.0196(9) 0.0383(11) 0.0346(10) -0.0126(9) 0.0052(8) 0.0031(8)
C118 0.0290(10) 0.0327(10) 0.0317(10) -0.0048(8) 0.0007(8) 0.0047(8)
C119 0.0321(10) 0.0343(10) 0.0231(9) 0.0006(8) 0.0046(8) 0.0023(8)
C120 0.0245(9) 0.0332(10) 0.0225(9) -0.0012(7) 0.0072(7) 0.0013(7)
C121 0.0180(8) 0.0293(9) 0.0200(8) -0.0064(7) 0.0039(6) -0.0036(7)
N21 0.0192(7) 0.0336(8) 0.0234(7) 0.0002(6) 0.0094(6) -0.0005(6)
C21 0.0189(8) 0.0416(11) 0.0312(10) -0.0026(9) 0.0093(8) -0.0006(8)
C22 0.0294(11) 0.0673(16) 0.0409(12) -0.0074(11) 0.0188(10) -0.0133(10)
O21 0.0348(8) 0.0739(12) 0.0399(8) -0.0123(8) 0.0241(7) -0.0125(8)
C23 0.0351(11) 0.0456(12) 0.0267(10) -0.0009(9) 0.0132(8) -0.0075(9)
C24 0.0237(9) 0.0302(9) 0.0234(9) -0.0012(7) 0.0102(7) -0.0003(7)
C25 0.0241(9) 0.0239(9) 0.0231(9) 0.0030(7) 0.0087(7) 0.0017(7)
O22 0.0239(6) 0.0452(8) 0.0216(7) -0.0053(6) 0.0054(5) 0.0026(6)
C26 0.0214(8) 0.0319(9) 0.0214(8) -0.0038(7) 0.0075(7) -0.0006(7)
C27 0.0193(8) 0.0308(9) 0.0233(9) -0.0022(7) 0.0072(7) -0.0016(7)
N22 0.0189(7) 0.0309(8) 0.0224(7) -0.0047(6) 0.0082(6) -0.0022(6)
C28 0.0268(9) 0.0314(10) 0.0260(9) -0.0076(8) 0.0123(7) -0.0044(8)
O23 0.0279(7) 0.0531(9) 0.0413(8) -0.0001(7) 0.0208(6) -0.0010(7)
C29 0.0371(11) 0.0379(11) 0.0246(9) -0.0065(8) 0.0168(8) -0.0038(9)
F21 0.0499(7) 0.0516(7) 0.0246(6) -0.0075(5) 0.0091(5) -0.0062(6)
F22 0.0547(8) 0.0509(8) 0.0386(7) 0.0049(6) 0.0308(6) -0.0058(6)
F23 0.0455(7) 0.0360(6) 0.0363(6) 0.0031(5) 0.0200(5) 0.0037(5)
C210 0.0181(8) 0.0319(9) 0.0267(9) -0.0002(8) 0.0082(7) 0.0022(7)
C211 0.0293(10) 0.0329(10) 0.0365(11) -0.0047(8) 0.0114(8) 0.0023(8)
C212 0.0216(9) 0.0284(9) 0.0227(9) 0.0032(7) 0.0074(7) 0.0026(7)
C213 0.0223(9) 0.0311(10) 0.0286(10) 0.0026(8) 0.0067(8) -0.0002(7)
C214 0.0223(9) 0.0428(11) 0.0285(10) 0.0122(8) 0.0102(8) 0.0006(8)
C215 0.0264(9) 0.0444(11) 0.0233(9) 0.0107(8) 0.0122(8) 0.0076(8)
C216 0.0209(8) 0.0313(9) 0.0196(8) 0.0079(7) 0.0062(7) 0.0082(7)
C217 0.0330(10) 0.0345(10) 0.0203(9) 0.0029(7) 0.0093(8) 0.0106(8)
C218 0.0309(10) 0.0288(10) 0.0256(9) -0.0012(8) 0.0018(8) 0.0061(8)
C219 0.0270(9) 0.0318(10) 0.0312(10) 0.0015(8) 0.0076(8) -0.0024(8)
C220 0.0236(9) 0.0364(10) 0.0246(9) -0.0006(8) 0.0096(7) -0.0025(8)
C221 0.0165(8) 0.0287(9) 0.0202(8) 0.0053(7) 0.0042(6) 0.0034(7)

loop_
_atom_type_symbol
_atom_type_description
_atom_type_scat_dispersion_real
_atom_type_scat_dispersion_imag
_atom_type_scat_source
C C 0.0033 0.0016 'International Tables Vol C Tables 4.2.6.8 and 6.1.1.4'
H H 0.0000 0.0000 'International Tables Vol C Tables 4.2.6.8 and 6.1.1.4'
F F 0.0171 0.0103 'International Tables Vol C Tables 4.2.6.8 and 6.1.1.4'
N N 0.0061 0.0033 'International Tables Vol C Tables 4.2.6.8 and 6.1.1.4'
O O 0.0106 0.0060 'International Tables Vol C Tables 4.2.6.8 and 6.1.1.4'

loop_
_geom_angle_atom_site_label_1
_geom_angle_atom_site_label_2
_geom_angle_atom_site_label_3
_geom_angle
C15 N11 C14 121.58(15)
C15 N11 C11 125.97(16)
C14 N11 C11 112.03(15)
N11 C11 C12 110.36(18)
N11 C11 H11A 109.6
C12 C11 H11A 109.6
N11 C11 H11B 109.6
C12 C11 H11B 109.6
H11A C11 H11B 108.1
O11 C12 C11 111.45(19)
O11 C12 H12A 109.3
C11 C12 H12A 109.3
O11 C12 H12B 109.3
C11 C12 H12B 109.3
H12A C12 H12B 108.0
C12 O11 C13 110.10(16)
O11 C13 C14 111.58(18)
O11 C13 H13A 109.3
C14 C13 H13A 109.3
O11 C13 H13B 109.3
C14 C13 H13B 109.3
H13A C13 H13B 108.0
N11 C14 C13 109.16(16)
N11 C14 H14A 109.8
C13 C14 H14A 109.8
N11 C14 H14B 109.8
C13 C14 H14B 109.8
H14A C14 H14B 108.3
O12 C15 N11 121.03(16)
O12 C15 C16 118.63(16)
N11 C15 C16 120.34(15)
C15 C16 C17 109.40(14)
C15 C16 H16A 109.8
C17 C16 H16A 109.8
C15 C16 H16B 109.8
C17 C16 H16B 109.8
H16A C16 H16B 108.2
N12 C17 C16 114.64(14)
N12 C17 H17A 108.6
C16 C17 H17A 108.6
N12 C17 H17B 108.6
C16 C17 H17B 108.6
H17A C17 H17B 107.6
C18 N12 C17 125.12(15)
C18 N12 C110 116.53(14)
C17 N12 C110 117.32(14)
O13 C18 N12 125.49(17)
O13 C18 C19 116.31(16)
N12 C18 C19 118.20(16)
F11 C19 F12 106.83(17)
F11 C19 F13 106.54(14)
F12 C19 F13 106.83(16)
F11 C19 C18 110.36(16)
F12 C19 C18 114.16(14)
F13 C19 C18 111.70(16)
N12 C110 C111 110.07(14)
N12 C110 C112 109.49(13)
C111 C110 C112 115.79(15)
N12 C110 H110 107.0
C111 C110 H110 107.0
C112 C110 H110 107.0
C110 C111 H11C 109.5
C110 C111 H11D 109.5
H11C C111 H11D 109.5
C110 C111 H11E 109.5
H11C C111 H11E 109.5
H11D C111 H11E 109.5
C113 C112 C121 119.75(16)
C113 C112 C110 121.13(17)
C121 C112 C110 119.10(15)
C112 C113 C114 121.32(18)
C112 C113 H113 119.3
C114 C113 H113 119.3
C115 C114 C113 120.02(18)
C115 C114 H114 120.0
C113 C114 H114 120.0
C114 C115 C116 120.83(17)
C114 C115 H115 119.6
C116 C115 H115 119.6
C115 C116 C117 121.52(17)
C115 C116 C121 119.39(17)
C117 C116 C121 119.08(17)
C118 C117 C116 121.50(17)
C118 C117 H117 119.2
C116 C117 H117 119.2
C117 C118 C119 119.29(18)
C117 C118 H118 120.4
C119 C118 H118 120.4
C120 C119 C118 120.97(19)
C120 C119 H119 119.5
C118 C119 H119 119.5
C119 C120 C121 121.31(17)
C119 C120 H120 119.3
C121 C120 H120 119.3
C120 C121 C116 117.85(16)
C120 C121 C112 123.56(16)
C116 C121 C112 118.59(16)
C25 N21 C24 126.91(14)
C25 N21 C21 120.11(15)
C24 N21 C21 112.63(14)
N21 C21 C22 109.73(16)
N21 C21 H21A 109.7
C22 C21 H21A 109.7
N21 C21 H21B 109.7
C22 C21 H21B 109.7
H21A C21 H21B 108.2
O21 C22 C21 111.31(17)
O21 C22 H22A 109.4
C21 C22 H22A 109.4
O21 C22 H22B 109.4
C21 C22 H22B 109.4
H22A C22 H22B 108.0
C22 O21 C23 109.58(16)
O21 C23 C24 111.02(16)
O21 C23 H23A 109.4
C24 C23 H23A 109.4
O21 C23 H23B 109.4
C24 C23 H23B 109.4
H23A C23 H23B 108.0
N21 C24 C23 109.49(15)
N21 C24 H24A 109.8
C23 C24 H24A 109.8
N21 C24 H24B 109.8
C23 C24 H24B 109.8
H24A C24 H24B 108.2
O22 C25 N21 121.41(16)
O22 C25 C26 119.97(15)
N21 C25 C26 118.62(15)
C25 C26 C27 109.05(14)
C25 C26 H26A 109.9
C27 C26 H26A 109.9
C25 C26 H26B 109.9
C27 C26 H26B 109.9
H26A C26 H26B 108.3
N22 C27 C26 114.13(14)
N22 C27 H27A 108.7
C26 C27 H27A 108.7
N22 C27 H27B 108.7
C26 C27 H27B 108.7
H27A C27 H27B 107.6
C28 N22 C27 124.56(15)
C28 N22 C210 116.77(14)
C27 N22 C210 117.42(14)
O23 C28 N22 125.66(18)
O23 C28 C29 116.19(16)
N22 C28 C29 118.13(15)
F22 C29 F23 107.31(16)
F22 C29 F21 107.18(15)
F23 C29 F21 107.22(16)
F22 C29 C28 110.24(16)
F23 C29 C28 114.02(15)
F21 C29 C28 110.57(16)
N22 C210 C212 109.47(14)
N22 C210 C211 109.31(15)
C212 C210 C211 115.16(16)
N22 C210 H210 107.5
C212 C210 H210 107.5
C211 C210 H210 107.5
C210 C211 H11F 109.5
C210 C211 H11G 109.5
H11F C211 H11G 109.5
C210 C211 H11H 109.5
H11F C211 H11H 109.5
H11G C211 H11H 109.5
C213 C212 C221 119.58(16)
C213 C212 C210 120.97(16)
C221 C212 C210 119.35(15)
C212 C213 C214 120.88(18)
C212 C213 H213 119.6
C214 C213 H213 119.6
C215 C214 C213 120.33(17)
C215 C214 H214 119.8
C213 C214 H214 119.8
C214 C215 C216 121.03(17)
C214 C215 H215 119.5
C216 C215 H215 119.5
C217 C216 C215 121.77(17)
C217 C216 C221 119.35(16)
C215 C216 C221 118.87(17)
C218 C217 C216 121.25(17)
C218 C217 H217 119.4
C216 C217 H217 119.4
C217 C218 C219 119.69(18)
C217 C218 H218 120.2
C219 C218 H218 120.2
C220 C219 C218 120.57(18)
C220 C219 H219 119.7
C218 C219 H219 119.7
C219 C220 C221 121.32(17)
C219 C220 H220 119.3
C221 C220 H220 119.3
C216 C221 C220 117.77(16)
C216 C221 C212 119.21(15)
C220 C221 C212 123.02(16)

loop_
_geom_bond_atom_site_label_1
_geom_bond_atom_site_label_2
_geom_bond_distance
N11 C15 1.345(2)
N11 C14 1.459(2)
N11 C11 1.467(2)
C11 C12 1.498(3)
C11 H11A 0.9900
C11 H11B 0.9900
C12 O11 1.420(3)
C12 H12A 0.9900
C12 H12B 0.9900
O11 C13 1.425(3)
C13 C14 1.504(3)
C13 H13A 0.9900
C13 H13B 0.9900
C14 H14A 0.9900
C14 H14B 0.9900
C15 O12 1.232(2)
C15 C16 1.520(2)
O13 C18 1.221(2)
C16 C17 1.531(2)
C16 H16A 0.9900
C16 H16B 0.9900
C17 N12 1.479(2)
C17 H17A 0.9900
C17 H17B 0.9900
N12 C18 1.344(2)
N12 C110 1.499(2)
C18 C19 1.546(3)
C19 F11 1.328(2)
C19 F12 1.333(2)
C19 F13 1.341(2)
C110 C111 1.522(2)
C110 C112 1.528(2)
C110 H110 1.0000
C111 H11C 0.9800
C111 H11D 0.9800
C111 H11E 0.9800
C112 C113 1.369(3)
C112 C121 1.431(2)
C113 C114 1.416(3)
C113 H113 0.9500
C114 C115 1.360(3)
C114 H114 0.9500
C115 C116 1.417(3)
C115 H115 0.9500
C116 C117 1.421(3)
C116 C121 1.428(2)
C117 C118 1.365(3)
C117 H117 0.9500
C118 C119 1.408(3)
C118 H118 0.9500
C119 C120 1.369(3)
C119 H119 0.9500
C120 C121 1.417(3)
C120 H120 0.9500
N21 C25 1.347(2)
N21 C24 1.468(2)
N21 C21 1.469(2)
C21 C22 1.508(3)
C21 H21A 0.9900
C21 H21B 0.9900
C22 O21 1.427(3)
C22 H22A 0.9900
C22 H22B 0.9900
O21 C23 1.428(2)
C23 C24 1.510(3)
C23 H23A 0.9900
C23 H23B 0.9900
C24 H24A 0.9900
C24 H24B 0.9900
C25 O22 1.235(2)
C25 C26 1.516(2)
C26 C27 1.531(2)
C26 H26A 0.9900
C26 H26B 0.9900
C27 N22 1.479(2)
C27 H27A 0.9900
C27 H27B 0.9900
N22 C28 1.340(2)
N22 C210 1.500(2)
C28 O23 1.221(2)
C28 C29 1.553(3)
C29 F22 1.327(2)
C29 F23 1.338(2)
C29 F21 1.344(2)
C210 C212 1.521(3)
C210 C211 1.524(3)
C210 H210 1.0000
C211 H11F 0.9800
C211 H11G 0.9800
C211 H11H 0.9800
C212 C213 1.372(2)
C212 C221 1.429(2)
C213 C214 1.414(3)
C213 H213 0.9500
C214 C215 1.357(3)
C214 H214 0.9500
C215 C216 1.415(3)
C215 H215 0.9500
C216 C217 1.414(3)
C216 C221 1.422(2)
C217 C218 1.368(3)
C217 H217 0.9500
C218 C219 1.406(3)
C218 H218 0.9500
C219 C220 1.367(3)
C219 H219 0.9500
C220 C221 1.423(2)
C220 H220 0.9500
